data_7126241
loop_
_publ_author_name
'Bukvic, Alexander J.'
'Crivoi, Dana Georgiana'
'Garwood, Hollie G.'
'McKay, Alasdair I.'
'Chen, Thomas T. D.'
'Mart\'inez-Mart\'inez, Antonio J'
'Weller, Andrew S.'

_publ_section_title
;
 Tolerant to air \s-alkane complexes by surface modification of single
 crystalline solid-state molecular organometallics using vapour-phase
 cationic polymerisation: SMOM@polymer.
;
_journal_issue 31
_journal_name_full 'Chemical communications (Cambridge, England)'
_journal_page_first 4328
_journal_page_last 4331
_journal_paper_doi 10.1039/d0cc01140a
_journal_volume 56
_journal_year 2020
_chemical_formula_moiety 'C30 H58 O P2 Rh, C32 H12 B F24'
_chemical_formula_sum 'C62 H70 B F24 O P2 Rh'
_chemical_formula_weight 1462.84
_space_group_crystal_system triclinic
_space_group_IT_number 2
_space_group_name_Hall '-P 1'
_space_group_name_H-M_alt 'P -1'
_atom_sites_solution_hydrogens geom
_audit_creation_date 2020-02-10
_audit_creation_method
;
Olex2 1.3
(compiled Nov 21 2019 18:26:39 for OlexSys, GUI svn.r6003)
;
_audit_update_record
;
2020-02-10 deposited with the CCDC.	2020-03-05 downloaded from the CCDC.
;
_cell_angle_alpha 91.699(5)
_cell_angle_beta 95.671(7)
_cell_angle_gamma 98.347(6)
_cell_formula_units_Z 2
_cell_length_a 12.8770(13)
_cell_length_b 13.5514(7)
_cell_length_c 19.2488(13)
_cell_measurement_reflns_used 4429
_cell_measurement_temperature 150.01(10)
_cell_measurement_theta_max 74.1170
_cell_measurement_theta_min 3.4640
_cell_volume 3303.8(4)
_computing_cell_refinement 'CrysAlisPro 1.171.38.43b (Rigaku OD, 2015)'
_computing_data_collection 'CrysAlisPro 1.171.38.43b (Rigaku OD, 2015)'
_computing_data_reduction 'CrysAlisPro 1.171.38.43b (Rigaku OD, 2015)'
_computing_molecular_graphics 'Olex2 1.3 (Dolomanov et al., 2009)'
_computing_publication_material 'Olex2 1.3 (Dolomanov et al., 2009)'
_computing_structure_refinement 'SHELXL 2018/3 (Sheldrick, 2015)'
_computing_structure_solution
;
Superflip (Palatinus & Chapuis, 2007;Palatinus & van der Lee, 2008;
Palatinus et al., 2012)
;
_diffrn_ambient_temperature 150.01
_diffrn_detector_area_resol_mean 10.5035
_diffrn_detector_type Atlas
_diffrn_measured_fraction_theta_full 0.999
_diffrn_measured_fraction_theta_max 0.972
_diffrn_measurement_details
;
List of Runs (angles in degrees, time in seconds):

  # Type    Start    End  Width  t~exp~   \w     \q     \k     \f   Frames
#--------------------------------------------------------------------------
  1  \w    -48.00  32.00   1.00    7.50    --  -41.40  37.00  30.00   80
  2  \w    -41.00 -12.00   1.00    7.50    --  -41.40 -77.00   0.00   29
  3  \w    -13.00  32.00   1.00    7.50    --  -41.40  37.00-180.00   45
  4  \w     31.00  96.00   1.00    7.50    --   41.40-125.00 -90.00   65
  5  \w    -79.00 -18.00   1.00    7.50    --  -41.40 125.00  60.00   61
  6  \w   -120.00  -4.00   1.00    7.50    --  -41.40 -19.00-150.00  116
  7  \w     64.00 108.00   1.00   30.00    --  111.00 -94.00-150.00   44
  8  \w     94.00 120.00   1.00   30.00    --  111.00-125.00-120.00   26
  9  \w     88.00 121.00   1.00   30.00    --  111.00-125.00 -30.00   33
 10  \w    100.00 141.00   1.00   30.00    --  111.00 -77.00 -30.00   41
 11  \w    102.00 176.00   1.00   30.00    --  111.00  15.00 -60.00   74
 12  \w    141.00 178.00   1.00   30.00    --  111.00  30.00-120.00   37
 13  \w    137.00 177.00   1.00   30.00    --  111.00  77.00-180.00   40
 14  \w    125.00 171.00   1.00   30.00    --  111.00 125.00 -90.00   46
 15  \w    122.00 178.00   1.00   30.00    --  111.00  30.00-150.00   56
 16  \w    107.00 143.00   1.00   30.00    --  111.00  15.00-180.00   36
 17  \w     91.00 120.00   1.00   30.00    --  111.00  30.00-150.00   29
 18  \w     81.00 129.00   1.00   30.00    --  111.00  77.00-180.00   48
 19  \w     68.00  93.00   1.00   30.00    --  111.00  15.00-180.00   25
 20  \w     48.00  90.00   1.00   30.00    --  111.00 -30.00-120.00   42
 21  \w     65.00  99.00   1.00   30.00    --  111.00 -45.00 -90.00   34
 22  \w     69.00  99.00   1.00   30.00    --  111.00 -45.00 -60.00   30
 23  \w     65.00  90.00   1.00   30.00    --  111.00 -30.00 -60.00   25
 24  \w     58.00  98.00   1.00   30.00    --  111.00 -45.00   0.00   40
 25  \w     51.00  78.00   1.00   30.00    --  111.00 -77.00 -30.00   27
 26  \w     50.00  94.00   1.00   30.00    --  111.00 -94.00 -30.00   44
 27  \w     79.00 121.00   1.00   30.00    --  111.00-125.00  60.00   42
 28  \w     91.00 116.00   1.00   30.00    --  111.00-125.00 120.00   25
 29  \w     91.00 121.00   1.00   30.00    --  111.00-125.00 150.00   30
 30  \w     64.00  91.00   1.00   30.00    --  111.00-125.00  90.00   27
 31  \w     64.00 106.00   1.00   30.00    --  111.00 -94.00 120.00   42
 32  \w     54.00  81.00   1.00   30.00    --  111.00-125.00 120.00   27
 33  \w     40.00  79.00   1.00   30.00    --  111.00 -45.00  60.00   39
 34  \w     68.00 114.00   1.00   30.00    --  111.00  15.00  60.00   46
 35  \w    130.00 157.00   1.00   30.00    --  111.00  15.00  60.00   27
 36  \w     42.00  69.00   1.00   30.00    --  111.00 -45.00-150.00   27
 37  \w     41.00 112.00   1.00   30.00    --  111.00 -61.00-180.00   71
 38  \w     44.00  87.00   1.00   30.00    --  111.00-125.00-180.00   43
 39  \w     30.00  83.00   1.00   30.00    --  111.00 -94.00-180.00   53
 40  \w     36.00  89.00   1.00   30.00    --  111.00 -30.00-180.00   53
 41  \w     41.00  68.00   1.00   30.00    --  111.00 -45.00 -60.00   27
 42  \w     34.00 106.00   1.00   30.00    --  111.00 -94.00 -60.00   72
;
_diffrn_measurement_device 'four-circle diffractometer'
_diffrn_measurement_device_type 'SuperNova, Dual, Cu at zero, Atlas'
_diffrn_measurement_method '\w scans'
_diffrn_radiation_type CuK\a
_diffrn_radiation_wavelength 1.54184
_diffrn_reflns_av_R_equivalents 0.0943
_diffrn_reflns_av_unetI/netI 0.0952
_diffrn_reflns_Laue_measured_fraction_full 0.999
_diffrn_reflns_Laue_measured_fraction_max 0.972
_diffrn_reflns_limit_h_max 16
_diffrn_reflns_limit_h_min -15
_diffrn_reflns_limit_k_max 14
_diffrn_reflns_limit_k_min -17
_diffrn_reflns_limit_l_max 24
_diffrn_reflns_limit_l_min -24
_diffrn_reflns_number 36581
_diffrn_reflns_point_group_measured_fraction_full 0.999
_diffrn_reflns_point_group_measured_fraction_max 0.972
_diffrn_reflns_theta_full 67.684
_diffrn_reflns_theta_max 76.851
_diffrn_reflns_theta_min 3.943
_exptl_absorpt_coefficient_mu 3.510
_exptl_absorpt_correction_T_max 1.00000
_exptl_absorpt_correction_T_min 0.88597
_exptl_absorpt_correction_type multi-scan
_exptl_absorpt_process_details
;
CrysAlisPro 1.171.38.43b (Rigaku Oxford Diffraction, 2015)
Empirical absorption correction using spherical harmonics,
 implemented in SCALE3 ABSPACK scaling algorithm.
;
_exptl_crystal_colour 'dark brown'
_exptl_crystal_colour_modifier dark
_exptl_crystal_colour_primary brown
_exptl_crystal_density_diffrn 1.470
_exptl_crystal_description block
_exptl_crystal_F_000 1492
_exptl_crystal_size_max 0.3
_exptl_crystal_size_mid 0.2
_exptl_crystal_size_min 0.2
_refine_diff_density_max 1.588
_refine_diff_density_min -1.380
_refine_diff_density_rms 0.138
_refine_ls_extinction_method none
_refine_ls_goodness_of_fit_ref 1.030
_refine_ls_hydrogen_treatment constr
_refine_ls_matrix_type full
_refine_ls_number_parameters 989
_refine_ls_number_reflns 13564
_refine_ls_number_restraints 601
_refine_ls_restrained_S_all 1.031
_refine_ls_R_factor_all 0.1406
_refine_ls_R_factor_gt 0.0900
_refine_ls_shift/su_max 0.003
_refine_ls_shift/su_mean 0.000
_refine_ls_structure_factor_coef Fsqd
_refine_ls_weighting_details 'w=1/[\s^2^(Fo^2^)+(0.1457P)^2^+12.1282P] where P=(Fo^2^+2Fc^2^)/3'
_refine_ls_weighting_scheme calc
_refine_ls_wR_factor_gt 0.2537
_refine_ls_wR_factor_ref 0.2993
_reflns_Friedel_coverage 0.000
_reflns_number_gt 8537
_reflns_number_total 13564
_reflns_threshold_expression 'I > 2\s(I)'
_cod_data_source_file d0cc01140a3.cif
_cod_data_source_block exp_4230
_cod_depositor_comments 'Adding full bibliography for 7126239--7126241.cif.'
_cod_database_code 7126241
_shelx_shelxl_version_number 2018/3
_shelx_space_group_comment
;
The symmetry employed for this shelxl refinement is uniquely defined
by the following loop, which should always be used as a source of
symmetry information in preference to the above space-group names.
They are only intended as comments.
;
_shelx_estimated_absorpt_t_max 0.540
_shelx_estimated_absorpt_t_min 0.419
_olex2_refinement_description
;
1. Fixed Uiso
 At 1.2 times of:
  All C(H) groups, All C(H,H) groups
 At 1.5 times of:
  All C(H,H,H) groups
2. Restrained distances
 F17-F18 \\sim F18-F16 \\sim F16-F17 \\sim F16A-F18A \\sim F18A-F17A \\sim
F17A-F16A
 with sigma of 0.04
 C54-F16 \\sim C54-F18 \\sim C54-F17 \\sim C54-F17A \\sim C54-F18A \\sim
C54-F16A
 with sigma of 0.02
 F14-F13 \\sim F14-F15 \\sim F13-F15 \\sim F13A-F14A \\sim F13A-F15A \\sim
F14A-F15A
 with sigma of 0.04
 C53-F14 \\sim C53-F13 \\sim C53-F15 \\sim C53-F13A \\sim C53-F14A \\sim
C53-F15A
 with sigma of 0.02
 F6-F5 \\sim F6-F4 \\sim F5-F4 \\sim F6A-F4A \\sim F6A-F5A \\sim F4A-F5A
 with sigma of 0.04
 C37-F6 \\sim C37-F5 \\sim C37-F4 \\sim C37-F6A \\sim C37-F4A \\sim C37-F5A
 with sigma of 0.02
 F11-F10 \\sim F11-F12 \\sim F10-F12 \\sim F11A-F10A \\sim F11A-F12A \\sim
F10A-F12A
 with sigma of 0.04
 C46-F11 \\sim C46-F10 \\sim C46-F12 \\sim C46-F11A \\sim C46-F10A \\sim
C46-F12A
 with sigma of 0.02
 P2-C21 \\sim P2-C21A
 with sigma of 0.02
 C26A-C21A \\sim C22A-C21A \\sim C26-C21 \\sim C22-C21
 with sigma of 0.02
 C26-C25 \\sim C26A-C25A \\sim C23-C22 \\sim C23A-C22A
 with sigma of 0.02
 C24-C23 \\sim C24A-C23A \\sim C25-C24 \\sim C25A-C24A
 with sigma of 0.02
 C21-C23 \\sim C23-C25 \\sim C25-C21 \\sim C21A-C23A \\sim C23A-C25A \\sim
C25A-C21A
 with sigma of 0.02
 C22-C24 \\sim C24-C26 \\sim C26-C22 \\sim C22A-C24A \\sim C24A-C26A \\sim
C26A-C22A
 with sigma of 0.02
3. Uiso/Uaniso restraints and constraints
C54 \\sim F17 \\sim F18 \\sim F16: within 2A with sigma of 0.04 and sigma for
terminal atoms of 0.08 within 2A
C54 \\sim F16A \\sim F18A \\sim F17A: within 2A with sigma of 0.04 and sigma
for terminal atoms of 0.08 within 2A
C37 \\sim F4A \\sim F6A \\sim F5A: within 2A with sigma of 0.04 and sigma for
terminal atoms of 0.08 within 2A
C37 \\sim F4 \\sim F5 \\sim F6: within 2A with sigma of 0.04 and sigma for
terminal atoms of 0.08 within 2A
C46 \\sim F11 \\sim F12 \\sim F10: within 2A with sigma of 0.04 and sigma for
terminal atoms of 0.08 within 2A
C46 \\sim F11A \\sim F12A \\sim F10A: within 2A with sigma of 0.04 and sigma
for terminal atoms of 0.08 within 2A
P2 \\sim C21 \\sim C22 \\sim C23 \\sim C24 \\sim C25 \\sim C26: within 2A with
sigma of 0.04 and sigma for terminal atoms of 0.08 within 2A
P2 \\sim C21A \\sim C22A \\sim C23A \\sim C24A \\sim C25A \\sim C26A: within 2A
with sigma of 0.04 and sigma for terminal atoms of 0.08 within 2A
Uanis(F16) \\sim Ueq, Uanis(F16A) \\sim Ueq: with sigma of 0.01 and sigma for
terminal atoms of 0.02
4. Rigid body (RIGU) restrains
 C53, F13, F14, F15
 with sigma for 1-2 distances of 0.004 and sigma for 1-3 distances of 0.004
 C53, F15A, F13A, F14A
 with sigma for 1-2 distances of 0.004 and sigma for 1-3 distances of 0.004
 C54, F17, F18, F16
 with sigma for 1-2 distances of 0.004 and sigma for 1-3 distances of 0.004
 C54, F16A, F18A, F17A
 with sigma for 1-2 distances of 0.004 and sigma for 1-3 distances of 0.004
 C37, F5, F6, F4
 with sigma for 1-2 distances of 0.004 and sigma for 1-3 distances of 0.004
 C37, F4A, F5A, F6A
 with sigma for 1-2 distances of 0.004 and sigma for 1-3 distances of 0.004
 C46, F10A, F11A, F12A
 with sigma for 1-2 distances of 0.004 and sigma for 1-3 distances of 0.004
 C46, F11, F10, F12
 with sigma for 1-2 distances of 0.004 and sigma for 1-3 distances of 0.004
 P2, C21, C22, C23, C24, C25, C26
 with sigma for 1-2 distances of 0.004 and sigma for 1-3 distances of 0.004
 P2, C21A, C22A, C23A, C24A, C25A, C26A
 with sigma for 1-2 distances of 0.004 and sigma for 1-3 distances of 0.004
5. Others
 Sof(F13A)=Sof(F14A)=Sof(F15A)=1-FVAR(1)
 Sof(F14)=Sof(F13)=Sof(F15)=FVAR(1)
 Sof(F17A)=Sof(F18A)=Sof(F16A)=1-FVAR(2)
 Sof(F16)=Sof(F18)=Sof(F17)=FVAR(2)
 Sof(F6A)=Sof(F4A)=Sof(F5A)=1-FVAR(3)
 Sof(F6)=Sof(F5)=Sof(F4)=FVAR(3)
 Sof(F11A)=Sof(F10A)=Sof(F12A)=1-FVAR(4)
 Sof(F11)=Sof(F10)=Sof(F12)=FVAR(4)
 Sof(C21A)=Sof(H21A)=Sof(C26A)=Sof(H26C)=Sof(H26D)=Sof(C25A)=Sof(H25C)=
 Sof(H25D)=Sof(C24A)=Sof(H24C)=Sof(H24D)=Sof(C23A)=Sof(H23C)=Sof(H23D)=
 Sof(C22A)=Sof(H22C)=Sof(H22D)=1-FVAR(5)
 Sof(C22)=Sof(H22A)=Sof(H22B)=Sof(C21)=Sof(H21)=Sof(C23)=Sof(H23A)=Sof(H23B)=
 Sof(C24)=Sof(H24A)=Sof(H24B)=Sof(C26)=Sof(H26A)=Sof(H26B)=Sof(C25)=Sof(H25A)=
 Sof(H25B)=FVAR(5)
6.a Ternary CH refined with riding coordinates:
 C1(H1), C15(H15), C7(H7), C21(H21), C21A(H21A)
6.b Secondary CH2 refined with riding coordinates:
 C13(H13A,H13B), C14(H14A,H14B), C6(H6A,H6B), C28(H28A,H28B), C19(H19A,H19B),
 C12(H12A,H12B), C10(H10A,H10B), C5(H5A,H5B), C2(H2A,H2B), C20(H20A,H20B),
 C9(H9A,H9B), C29(H29A,H29B), C16(H16A,H16B), C18(H18A,H18B), C8(H8A,H8B),
 C4(H4A,H4B), C17(H17A,H17B), C22(H22A,H22B), C3(H3A,H3B), C11(H11A,H11B),
 C23(H23A,H23B), C24(H24A,H24B), C26(H26A,H26B), C25(H25A,H25B), C26A(H26C,
 H26D), C25A(H25C,H25D), C24A(H24C,H24D), C23A(H23C,H23D), C22A(H22C,H22D)
6.c Aromatic/amide H refined with riding coordinates:
 C32(H32), C36(H36), C40(H40), C48(H48), C52(H52), C56(H56), C34(H34),
 C44(H44), C60(H60), C50(H50), C58(H58), C42(H42)
6.d Idealised Me refined as rotating group:
 C27(H27A,H27B,H27C), C30(H30A,H30B,H30C)
;
_olex2_submission_special_instructions 'No special instructions were received'
_oxdiff_exptl_absorpt_empirical_details
;
Empirical correction (ABSPACK) includes:
- Absorption correction using spherical harmonics
- Frame scaling
;

loop_
_space_group_symop_operation_xyz
'x, y, z'
'-x, -y, -z'

loop_
_atom_site_label
_atom_site_type_symbol
_atom_site_fract_x
_atom_site_fract_y
_atom_site_fract_z
_atom_site_U_iso_or_equiv
_atom_site_adp_type
_atom_site_occupancy
_atom_site_site_symmetry_order
_atom_site_calc_flag
_atom_site_refinement_flags_posn
_atom_site_refinement_flags_adp
_atom_site_refinement_flags_occupancy
_atom_site_disorder_assembly
_atom_site_disorder_group
Rh1 Rh 0.71661(5) 0.69865(4) 0.27235(3) 0.0465(2) Uani 1 1 d . . . . .
P1 P 0.72233(17) 0.86010(14) 0.28094(10) 0.0433(4) Uani 1 1 d . . . . .
P2 P 0.88076(17) 0.73298(15) 0.24890(11) 0.0474(5) Uani 1 1 d D U . . .
F1 F 0.3073(6) 0.5171(4) 0.4696(3) 0.0762(17) Uani 1 1 d . . . . .
F3 F 0.3976(6) 0.4425(5) 0.5441(3) 0.0810(18) Uani 1 1 d . . . . .
O1 O 0.5575(5) 0.6312(4) 0.2941(3) 0.0524(13) Uani 1 1 d . . . . .
F20 F 0.1978(6) -0.1076(5) 0.3420(4) 0.089(2) Uani 1 1 d . . . . .
F2 F 0.2361(5) 0.3818(5) 0.5091(3) 0.0797(18) Uani 1 1 d . . . . .
F6 F 0.588(4) 0.1468(10) 0.3968(17) 0.086(7) Uani 0.54(5) 1 d D U P A 1
F21 F 0.3555(6) -0.1028(6) 0.3222(5) 0.108(3) Uani 1 1 d . . . . .
F11 F 0.493(3) 0.337(2) 0.0078(11) 0.096(6) Uani 0.49(7) 1 d D U P B 1
C31 C 0.3160(6) 0.2824(5) 0.3139(4) 0.0409(16) Uani 1 1 d . . . . .
F5 F 0.6349(19) 0.2576(19) 0.3280(10) 0.075(5) Uani 0.54(5) 1 d D U P A 1
F9 F 0.2016(9) 0.6231(5) 0.1789(4) 0.114(3) Uani 1 1 d . . . . .
F22 F 0.1092(7) -0.0225(8) 0.0166(4) 0.116(3) Uani 1 1 d . . . . .
F23 F 0.2621(7) 0.0524(7) 0.0046(4) 0.110(3) Uani 1 1 d . . . . .
C32 C 0.4153(6) 0.2510(5) 0.3235(4) 0.0439(16) Uani 1 1 d . . . . .
H32 H 0.434992 0.208871 0.288298 0.053 Uiso 1 1 calc R U . . .
C39 C 0.2824(7) 0.3347(6) 0.1869(4) 0.0452(17) Uani 1 1 d . . . . .
C1 C 0.6202(7) 0.9111(5) 0.2253(4) 0.0472(17) Uani 1 1 d . . . . .
H1 H 0.552290 0.890417 0.245571 0.057 Uiso 1 1 calc R U . . .
F19 F 0.2344(8) -0.2059(5) 0.2646(5) 0.116(3) Uani 1 1 d . . . . .
C36 C 0.2931(7) 0.3441(5) 0.3681(4) 0.0428(16) Uani 1 1 d . . . . .
H36 H 0.228391 0.370377 0.363366 0.051 Uiso 1 1 calc R U . . .
C40 C 0.2431(7) 0.4248(6) 0.1772(4) 0.0495(18) Uani 1 1 d . . . . .
H40 H 0.184945 0.437439 0.201047 0.059 Uiso 1 1 calc R U . . .
F24 F 0.2404(9) -0.1013(7) 0.0251(4) 0.125(3) Uani 1 1 d . . . . .
F10 F 0.568(2) 0.4676(16) 0.0696(19) 0.084(6) Uani 0.49(7) 1 d D U P B 1
F16 F -0.1678(10) 0.1820(16) 0.4043(10) 0.110(6) Uani 0.579(19) 1 d D U P C 1
C35 C 0.3614(7) 0.3687(5) 0.4288(4) 0.0466(17) Uani 1 1 d . . . . .
C33 C 0.4854(7) 0.2789(6) 0.3820(4) 0.0465(17) Uani 1 1 d . . . . .
C48 C 0.0389(7) 0.2697(6) 0.1987(5) 0.0501(19) Uani 1 1 d . . . . .
H48 H 0.062272 0.286670 0.154673 0.060 Uiso 1 1 calc R U . . .
C47 C 0.1132(6) 0.2523(5) 0.2522(4) 0.0429(16) Uani 1 1 d . . . . .
C13 C 0.8457(7) 0.9285(6) 0.2550(5) 0.052(2) Uani 1 1 d . . . . .
H13A H 0.836702 0.941356 0.204602 0.062 Uiso 1 1 calc R U . . .
H13B H 0.862863 0.993616 0.281408 0.062 Uiso 1 1 calc R U . . .
C15 C 0.9759(7) 0.6655(6) 0.2982(5) 0.0506(19) Uani 1 1 d . . . . .
H15 H 1.048102 0.698489 0.290170 0.061 Uiso 1 1 calc R U . . .
F4 F 0.663(2) 0.291(3) 0.4362(17) 0.135(11) Uani 0.54(5) 1 d D U P A 1
C14 C 0.9358(7) 0.8678(6) 0.2698(5) 0.057(2) Uani 1 1 d . . . . .
H14A H 0.964787 0.877453 0.319502 0.069 Uiso 1 1 calc R U . . .
H14B H 0.993120 0.889360 0.240446 0.069 Uiso 1 1 calc R U . . .
C55 C 0.2423(6) 0.1382(6) 0.2128(4) 0.0446(17) Uani 1 1 d . . . . .
C52 C 0.0728(7) 0.2238(6) 0.3149(5) 0.0478(18) Uani 1 1 d . . . . .
H52 H 0.119562 0.208211 0.352961 0.057 Uiso 1 1 calc R U . . .
C41 C 0.2864(8) 0.4969(6) 0.1335(5) 0.055(2) Uani 1 1 d . . . . .
F18 F -0.0448(13) 0.0967(8) 0.4083(7) 0.082(4) Uani 0.579(19) 1 d D U P C 1
C6 C 0.6346(8) 1.0245(6) 0.2242(5) 0.057(2) Uani 1 1 d . . . . .
H6A H 0.701363 1.048990 0.204601 0.069 Uiso 1 1 calc R U . . .
H6B H 0.639249 1.052976 0.272534 0.069 Uiso 1 1 calc R U . . .
C56 C 0.2514(6) 0.0630(5) 0.2596(4) 0.0461(17) Uani 1 1 d . . . . .
H56 H 0.261278 0.080125 0.308229 0.055 Uiso 1 1 calc R U . . .
C49 C -0.0680(7) 0.2635(7) 0.2060(5) 0.057(2) Uani 1 1 d . . . . .
C28 C 0.5563(8) 0.5255(7) 0.2848(5) 0.061(2) Uani 1 1 d . . . . .
H28A H 0.512604 0.499170 0.241194 0.074 Uiso 1 1 calc R U . . .
H28B H 0.527664 0.490075 0.324674 0.074 Uiso 1 1 calc R U . . .
C34 C 0.4587(7) 0.3370(6) 0.4368(4) 0.0478(17) Uani 1 1 d . . . . .
H34 H 0.505693 0.354023 0.478034 0.057 Uiso 1 1 calc R U . . .
C59 C 0.2245(7) 0.0105(7) 0.1179(5) 0.062(2) Uani 1 1 d . . . . .
C43 C 0.4156(8) 0.3954(8) 0.1095(5) 0.059(2) Uani 1 1 d . . . . .
F12 F 0.573(3) 0.327(4) 0.113(2) 0.130(11) Uani 0.49(7) 1 d D U P B 1
C7 C 0.7098(8) 0.9103(6) 0.3698(4) 0.0520(19) Uani 1 1 d . . . . .
H7 H 0.709144 0.983796 0.366742 0.062 Uiso 1 1 calc R U . . .
C51 C -0.0341(8) 0.2179(6) 0.3225(5) 0.055(2) Uani 1 1 d . . . . .
C37 C 0.5913(7) 0.2439(6) 0.3885(4) 0.0611(19) Uani 1 1 d D U . . .
C44 C 0.3702(7) 0.3239(7) 0.1523(4) 0.0502(18) Uani 1 1 d . . . . .
H44 H 0.400868 0.264603 0.158249 0.060 Uiso 1 1 calc R U . . .
C19 C 1.0483(8) 0.5029(7) 0.3179(6) 0.065(2) Uani 1 1 d . . . . .
H19A H 1.039896 0.431658 0.302148 0.078 Uiso 1 1 calc R U . . .
H19B H 1.120609 0.534105 0.310666 0.078 Uiso 1 1 calc R U . . .
C60 C 0.2277(7) 0.1096(6) 0.1420(5) 0.0515(19) Uani 1 1 d . . . . .
H60 H 0.219567 0.159099 0.108808 0.062 Uiso 1 1 calc R U . . .
F8 F 0.1564(10) 0.5761(8) 0.0759(6) 0.161(5) Uani 1 1 d . . . . .
C38 C 0.3248(8) 0.4281(6) 0.4876(5) 0.056(2) Uani 1 1 d . . . . .
C12 C 0.8024(8) 0.8961(7) 0.4224(5) 0.060(2) Uani 1 1 d . . . . .
H12A H 0.869027 0.927992 0.405785 0.073 Uiso 1 1 calc R U . . .
H12B H 0.805832 0.823951 0.426202 0.073 Uiso 1 1 calc R U . . .
C10 C 0.6880(10) 0.9033(7) 0.5205(5) 0.071(3) Uani 1 1 d . . . . .
H10A H 0.680461 0.940094 0.564460 0.086 Uiso 1 1 calc R U . . .
H10B H 0.687783 0.832240 0.530949 0.086 Uiso 1 1 calc R U . . .
C50 C -0.1069(7) 0.2383(7) 0.2696(6) 0.062(2) Uani 1 1 d . . . . .
H50 H -0.179534 0.235386 0.275898 0.075 Uiso 1 1 calc R U . . .
C58 C 0.2326(7) -0.0634(7) 0.1660(6) 0.063(2) Uani 1 1 d . . . . .
H58 H 0.228765 -0.131098 0.150190 0.075 Uiso 1 1 calc R U . . .
C57 C 0.2464(7) -0.0380(6) 0.2372(5) 0.056(2) Uani 1 1 d . . . . .
C42 C 0.3742(8) 0.4825(7) 0.0991(5) 0.062(2) Uani 1 1 d . . . . .
H42 H 0.404324 0.531335 0.069609 0.074 Uiso 1 1 calc R U . . .
F7 F 0.2993(9) 0.6647(7) 0.1038(7) 0.158(5) Uani 1 1 d . . . . .
F17 F -0.0065(11) 0.2390(10) 0.4480(5) 0.091(5) Uani 0.579(19) 1 d D U P C 1
B1 B 0.2370(7) 0.2536(6) 0.2417(4) 0.0417(18) Uani 1 1 d . . . . .
C5 C 0.5418(9) 1.0597(7) 0.1798(6) 0.066(3) Uani 1 1 d . . . . .
H5A H 0.475916 1.039836 0.201724 0.080 Uiso 1 1 calc R U . . .
H5B H 0.554010 1.133411 0.178835 0.080 Uiso 1 1 calc R U . . .
C2 C 0.6050(8) 0.8651(7) 0.1498(5) 0.058(2) Uani 1 1 d . . . . .
H2A H 0.670607 0.883029 0.127335 0.070 Uiso 1 1 calc R U . . .
H2B H 0.590575 0.791429 0.151088 0.070 Uiso 1 1 calc R U . . .
C20 C 0.9671(8) 0.5553(6) 0.2741(5) 0.054(2) Uani 1 1 d . . . . .
H20A H 0.979330 0.550735 0.224220 0.065 Uiso 1 1 calc R U . . .
H20B H 0.895028 0.520942 0.278762 0.065 Uiso 1 1 calc R U . . .
C9 C 0.5944(9) 0.9119(8) 0.4682(5) 0.066(2) Uani 1 1 d . . . . .
H9A H 0.586809 0.983159 0.463648 0.079 Uiso 1 1 calc R U . . .
H9B H 0.529299 0.877408 0.485358 0.079 Uiso 1 1 calc R U . . .
C29 C 0.4560(7) 0.6629(7) 0.2807(6) 0.060(2) Uani 1 1 d . . . . .
H29A H 0.423070 0.636352 0.233936 0.072 Uiso 1 1 calc R U . . .
H29B H 0.464916 0.736696 0.280649 0.072 Uiso 1 1 calc R U . . .
C61 C 0.2595(8) -0.1121(7) 0.2899(7) 0.068(3) Uani 1 1 d . . . . .
C16 C 0.9670(10) 0.6754(8) 0.3760(5) 0.071(3) Uani 1 1 d . . . . .
H16A H 0.894677 0.647283 0.385354 0.085 Uiso 1 1 calc R U . . .
H16B H 0.979146 0.747026 0.390959 0.085 Uiso 1 1 calc R U . . .
C18 C 1.0334(11) 0.5105(9) 0.3940(6) 0.077(3) Uani 1 1 d . . . . .
H18A H 1.085385 0.475742 0.421150 0.092 Uiso 1 1 calc R U . . .
H18B H 0.961801 0.477756 0.401456 0.092 Uiso 1 1 calc R U . . .
C46 C 0.5081(8) 0.3760(7) 0.0726(5) 0.080(2) Uani 1 1 d D U . . .
C8 C 0.6072(9) 0.8659(8) 0.3962(5) 0.065(2) Uani 1 1 d . . . . .
H8A H 0.605240 0.792926 0.399522 0.078 Uiso 1 1 calc R U . . .
H8B H 0.547439 0.877411 0.362474 0.078 Uiso 1 1 calc R U . . .
C4 C 0.5288(10) 1.0158(8) 0.1062(6) 0.074(3) Uani 1 1 d . . . . .
H4A H 0.592188 1.039745 0.082737 0.089 Uiso 1 1 calc R U . . .
H4B H 0.467034 1.037975 0.079654 0.089 Uiso 1 1 calc R U . . .
F14 F -0.1059(16) 0.301(3) 0.0880(10) 0.128(10) Uani 0.54(4) 1 d D . P D 1
C62 C 0.2090(10) -0.0161(9) 0.0416(6) 0.077(3) Uani 1 1 d . . . . .
C27 C 0.6694(9) 0.5126(7) 0.2812(7) 0.075(3) Uani 1 1 d . . . . .
H27A H 0.693786 0.541399 0.238520 0.113 Uiso 1 1 calc R U . . .
H27B H 0.675454 0.441321 0.280600 0.113 Uiso 1 1 calc R U . . .
H27C H 0.712741 0.546609 0.322060 0.113 Uiso 1 1 calc R U . . .
C54 C -0.0698(7) 0.1914(7) 0.3922(6) 0.077(2) Uani 1 1 d D U . . .
C45 C 0.2363(11) 0.5887(8) 0.1208(6) 0.072(3) Uani 1 1 d . . . . .
C53 C -0.1458(8) 0.2846(7) 0.1482(6) 0.075(2) Uani 1 1 d D . . . .
C17 C 1.0480(12) 0.6205(9) 0.4194(7) 0.092(4) Uani 1 1 d . . . . .
H17A H 1.120744 0.652581 0.413956 0.110 Uiso 1 1 calc R U . . .
H17B H 1.037229 0.625144 0.469512 0.110 Uiso 1 1 calc R U . . .
F13 F -0.2262(18) 0.2141(15) 0.1296(14) 0.112(8) Uani 0.54(4) 1 d D . P D 1
C22 C 0.8308(13) 0.6134(11) 0.1257(7) 0.061(4) Uani 0.656(16) 1 d D U P E 1
H22A H 0.757837 0.629118 0.123134 0.073 Uiso 0.656(16) 1 calc R U P E 1
H22B H 0.835145 0.555912 0.155799 0.073 Uiso 0.656(16) 1 calc R U P E 1
C3 C 0.5131(10) 0.9028(9) 0.1067(6) 0.076(3) Uani 1 1 d . . . . .
H3A H 0.507183 0.874873 0.058116 0.091 Uiso 1 1 calc R U . . .
H3B H 0.446372 0.879014 0.126570 0.091 Uiso 1 1 calc R U . . .
C11 C 0.7906(10) 0.9429(8) 0.4957(5) 0.074(3) Uani 1 1 d . . . . .
H11A H 0.848573 0.928113 0.529673 0.089 Uiso 1 1 calc R U . . .
H11B H 0.796397 1.016289 0.493086 0.089 Uiso 1 1 calc R U . . .
C21 C 0.9076(11) 0.7033(9) 0.1572(6) 0.047(3) Uani 0.656(16) 1 d D U P E 1
H21 H 0.980254 0.684727 0.159486 0.057 Uiso 0.656(16) 1 calc R U P E 1
F15 F -0.190(2) 0.3639(17) 0.1576(16) 0.134(10) Uani 0.54(4) 1 d D . P D 1
C30 C 0.3850(10) 0.6269(9) 0.3350(7) 0.085(4) Uani 1 1 d . . . . .
H30A H 0.320866 0.658260 0.329259 0.127 Uiso 1 1 calc R U . . .
H30B H 0.421802 0.644860 0.381691 0.127 Uiso 1 1 calc R U . . .
H30C H 0.365924 0.554238 0.329542 0.127 Uiso 1 1 calc R U . . .
C23 C 0.8574(14) 0.5858(10) 0.0512(6) 0.068(4) Uani 0.656(16) 1 d D U P E 1
H23A H 0.927862 0.564065 0.054287 0.082 Uiso 0.656(16) 1 calc R U P E 1
H23B H 0.804867 0.529561 0.030202 0.082 Uiso 0.656(16) 1 calc R U P E 1
C24 C 0.8569(17) 0.6745(11) 0.0052(7) 0.080(5) Uani 0.656(16) 1 d D U P E 1
H24A H 0.875997 0.655966 -0.041488 0.096 Uiso 0.656(16) 1 calc R U P E 1
H24B H 0.784961 0.692682 -0.000743 0.096 Uiso 0.656(16) 1 calc R U P E 1
C26 C 0.9052(12) 0.7932(9) 0.1099(6) 0.061(4) Uani 0.656(16) 1 d D U P E 1
H26A H 0.956462 0.850570 0.130587 0.073 Uiso 0.656(16) 1 calc R U P E 1
H26B H 0.833954 0.813195 0.106052 0.073 Uiso 0.656(16) 1 calc R U P E 1
C25 C 0.9336(15) 0.7634(11) 0.0363(7) 0.074(5) Uani 0.656(16) 1 d D U P E 1
H25A H 0.930926 0.820267 0.005383 0.089 Uiso 0.656(16) 1 calc R U P E 1
H25B H 1.006250 0.746708 0.040017 0.089 Uiso 0.656(16) 1 calc R U P E 1
F13A F -0.170(3) 0.2111(19) 0.1036(16) 0.145(13) Uani 0.46(4) 1 d D . P D 2
F14A F -0.1101(19) 0.362(2) 0.1151(18) 0.114(9) Uani 0.46(4) 1 d D . P D 2
F15A F -0.2323(18) 0.305(4) 0.1713(13) 0.142(13) Uani 0.46(4) 1 d D . P D 2
F17A F -0.0155(19) 0.144(3) 0.4344(13) 0.158(12) Uani 0.421(19) 1 d D U P C 2
F18A F -0.1711(10) 0.1425(13) 0.3784(9) 0.072(5) Uani 0.421(19) 1 d D U P C 2
F16A F -0.0978(19) 0.2768(11) 0.4216(9) 0.110(7) Uani 0.421(19) 1 d D U P C 2
F6A F 0.636(2) 0.255(2) 0.4540(8) 0.084(6) Uani 0.46(5) 1 d D U P A 2
F4A F 0.658(2) 0.288(3) 0.348(2) 0.121(11) Uani 0.46(5) 1 d D U P A 2
F5A F 0.579(3) 0.1460(10) 0.3747(18) 0.073(6) Uani 0.46(5) 1 d D U P A 2
F11A F 0.592(2) 0.447(2) 0.077(2) 0.100(7) Uani 0.51(7) 1 d D U P B 2
F10A F 0.541(3) 0.287(2) 0.086(2) 0.115(10) Uani 0.51(7) 1 d D U P B 2
F12A F 0.472(2) 0.362(2) 0.0032(6) 0.078(5) Uani 0.51(7) 1 d D U P B 2
C21A C 0.8787(19) 0.732(2) 0.1515(8) 0.061(7) Uani 0.344(16) 1 d D U P E 2
H21A H 0.853480 0.794759 0.135800 0.074 Uiso 0.344(16) 1 calc R U P E 2
C26A C 0.9919(17) 0.735(2) 0.1313(11) 0.066(7) Uani 0.344(16) 1 d D U P E 2
H26C H 1.019529 0.673311 0.145102 0.079 Uiso 0.344(16) 1 calc R U P E 2
H26D H 1.038509 0.792663 0.156058 0.079 Uiso 0.344(16) 1 calc R U P E 2
C25A C 0.991(2) 0.745(3) 0.0507(12) 0.099(11) Uani 0.344(16) 1 d D U P E 2
H25C H 0.969953 0.810284 0.037893 0.119 Uiso 0.344(16) 1 calc R U P E 2
H25D H 1.062763 0.743396 0.037108 0.119 Uiso 0.344(16) 1 calc R U P E 2
C24A C 0.915(2) 0.662(3) 0.0119(13) 0.109(12) Uani 0.344(16) 1 d D U P E 2
H24C H 0.941262 0.598140 0.020949 0.130 Uiso 0.344(16) 1 calc R U P E 2
H24D H 0.913987 0.672633 -0.038826 0.130 Uiso 0.344(16) 1 calc R U P E 2
C23A C 0.804(2) 0.656(3) 0.0325(13) 0.104(11) Uani 0.344(16) 1 d D U P E 2
H23C H 0.759161 0.597770 0.007551 0.125 Uiso 0.344(16) 1 calc R U P E 2
H23D H 0.774821 0.716894 0.018908 0.125 Uiso 0.344(16) 1 calc R U P E 2
C22A C 0.805(2) 0.645(3) 0.1130(14) 0.093(12) Uani 0.344(16) 1 d D U P E 2
H22C H 0.732197 0.644580 0.126369 0.111 Uiso 0.344(16) 1 calc R U P E 2
H22D H 0.828045 0.581090 0.126118 0.111 Uiso 0.344(16) 1 calc R U P E 2

loop_
_atom_site_aniso_label
_atom_site_aniso_U_11
_atom_site_aniso_U_22
_atom_site_aniso_U_33
_atom_site_aniso_U_23
_atom_site_aniso_U_13
_atom_site_aniso_U_12
Rh1 0.0507(4) 0.0369(3) 0.0529(4) 0.0015(2) 0.0152(3) 0.0033(2)
P1 0.0489(11) 0.0384(9) 0.0430(10) 0.0012(7) 0.0083(8) 0.0055(8)
P2 0.0495(11) 0.0469(10) 0.0474(11) 0.0004(8) 0.0147(9) 0.0064(8)
F1 0.115(5) 0.053(3) 0.066(4) -0.007(2) 0.025(3) 0.022(3)
F3 0.093(5) 0.097(4) 0.050(3) -0.026(3) -0.004(3) 0.019(4)
O1 0.050(3) 0.045(3) 0.059(3) 0.005(2) 0.012(3) -0.006(2)
F20 0.093(5) 0.074(4) 0.104(5) 0.024(4) 0.019(4) 0.021(3)
F2 0.088(4) 0.079(4) 0.071(4) -0.013(3) 0.043(3) -0.011(3)
F6 0.102(16) 0.085(6) 0.085(16) 0.043(7) 0.029(14) 0.045(8)
F21 0.064(4) 0.097(5) 0.161(8) 0.045(5) -0.009(4) 0.013(4)
F11 0.092(14) 0.092(13) 0.120(9) -0.007(9) 0.042(9) 0.048(10)
C31 0.050(4) 0.031(3) 0.043(4) 0.002(3) 0.017(3) 0.002(3)
F5 0.043(10) 0.095(11) 0.094(8) 0.027(7) 0.025(7) 0.016(7)
F9 0.195(10) 0.074(4) 0.089(5) 0.009(4) 0.033(6) 0.063(5)
F22 0.087(5) 0.169(8) 0.083(5) -0.047(5) -0.016(4) 0.011(5)
F23 0.124(7) 0.140(7) 0.060(4) -0.033(4) 0.018(4) 0.002(5)
C32 0.044(4) 0.038(3) 0.051(4) 0.003(3) 0.014(3) 0.005(3)
C39 0.053(5) 0.049(4) 0.033(4) -0.001(3) 0.010(3) 0.003(3)
C1 0.054(5) 0.039(4) 0.051(4) 0.007(3) 0.005(4) 0.013(3)
F19 0.175(9) 0.044(3) 0.126(7) -0.002(4) -0.001(6) 0.012(4)
C36 0.052(4) 0.036(3) 0.042(4) 0.000(3) 0.013(3) 0.005(3)
C40 0.052(5) 0.050(4) 0.048(4) 0.002(3) 0.013(4) 0.007(3)
F24 0.177(9) 0.122(6) 0.085(5) -0.049(5) -0.005(5) 0.073(6)
F10 0.034(9) 0.111(9) 0.110(13) 0.021(9) 0.020(9) 0.012(8)
F16 0.086(6) 0.159(14) 0.107(11) 0.054(10) 0.068(7) 0.044(7)
C35 0.056(5) 0.040(4) 0.041(4) -0.003(3) 0.011(3) -0.005(3)
C33 0.050(4) 0.041(4) 0.049(4) 0.005(3) 0.010(3) 0.005(3)
C48 0.046(4) 0.050(4) 0.050(4) -0.015(3) 0.005(3) -0.003(3)
C47 0.044(4) 0.037(3) 0.047(4) -0.008(3) 0.014(3) 0.003(3)
C13 0.052(5) 0.039(4) 0.068(5) 0.003(3) 0.029(4) 0.001(3)
C15 0.049(4) 0.049(4) 0.056(5) -0.017(3) 0.004(4) 0.020(3)
F4 0.064(12) 0.18(2) 0.149(15) -0.104(16) -0.030(12) 0.045(12)
C14 0.050(5) 0.055(5) 0.068(6) 0.009(4) 0.018(4) 0.003(4)
C55 0.039(4) 0.043(4) 0.053(4) -0.007(3) 0.013(3) 0.006(3)
C52 0.049(4) 0.045(4) 0.051(4) 0.000(3) 0.017(4) 0.003(3)
C41 0.072(6) 0.047(4) 0.047(5) 0.004(3) 0.013(4) 0.004(4)
F18 0.098(9) 0.095(6) 0.052(7) 0.008(5) 0.020(6) 0.004(6)
C6 0.065(6) 0.047(4) 0.062(5) 0.004(4) 0.014(4) 0.011(4)
C56 0.045(4) 0.042(4) 0.054(5) -0.005(3) 0.013(3) 0.008(3)
C49 0.049(5) 0.055(5) 0.065(6) -0.008(4) 0.005(4) 0.007(4)
C28 0.065(6) 0.056(5) 0.062(6) 0.002(4) 0.013(4) 0.001(4)
C34 0.050(4) 0.045(4) 0.045(4) 0.002(3) 0.004(3) 0.000(3)
C59 0.049(5) 0.068(5) 0.066(6) -0.027(5) 0.000(4) 0.009(4)
C43 0.053(5) 0.076(6) 0.051(5) 0.018(4) 0.016(4) 0.004(4)
F12 0.083(15) 0.19(2) 0.148(17) 0.101(18) 0.064(12) 0.077(17)
C7 0.069(6) 0.041(4) 0.047(4) 0.001(3) 0.011(4) 0.009(4)
C51 0.059(5) 0.047(4) 0.062(5) -0.009(4) 0.027(4) 0.002(4)
C37 0.050(5) 0.067(4) 0.068(5) -0.002(4) 0.006(3) 0.016(4)
C44 0.049(5) 0.062(5) 0.041(4) 0.009(3) 0.012(3) 0.009(4)
C19 0.062(6) 0.050(5) 0.084(7) -0.007(4) 0.011(5) 0.018(4)
C60 0.051(5) 0.055(4) 0.050(5) -0.008(4) 0.010(4) 0.009(4)
F8 0.196(11) 0.122(7) 0.160(9) -0.050(6) -0.097(9) 0.098(8)
C38 0.070(6) 0.050(4) 0.046(5) -0.006(3) 0.011(4) 0.001(4)
C12 0.073(6) 0.062(5) 0.048(5) -0.001(4) 0.005(4) 0.016(4)
C10 0.111(9) 0.057(5) 0.050(5) 0.007(4) 0.022(5) 0.012(5)
C50 0.043(5) 0.059(5) 0.084(7) -0.013(5) 0.017(4) 0.001(4)
C58 0.050(5) 0.051(5) 0.086(7) -0.022(5) 0.008(5) 0.007(4)
C57 0.046(5) 0.046(4) 0.077(6) -0.004(4) 0.009(4) 0.009(3)
C42 0.070(6) 0.070(6) 0.046(5) 0.016(4) 0.019(4) 0.003(5)
F7 0.155(9) 0.091(5) 0.257(14) 0.105(7) 0.100(9) 0.039(6)
F17 0.121(10) 0.099(8) 0.051(5) -0.009(6) 0.047(5) -0.017(8)
B1 0.045(5) 0.042(4) 0.039(4) -0.002(3) 0.015(3) 0.005(3)
C5 0.074(7) 0.054(5) 0.078(7) 0.017(5) 0.021(5) 0.025(5)
C2 0.066(6) 0.057(5) 0.052(5) -0.001(4) 0.000(4) 0.018(4)
C20 0.061(5) 0.051(4) 0.053(5) -0.008(4) 0.011(4) 0.016(4)
C9 0.070(6) 0.069(6) 0.063(6) 0.004(5) 0.024(5) 0.014(5)
C29 0.051(5) 0.055(5) 0.072(6) 0.011(4) 0.002(4) 0.001(4)
C61 0.056(6) 0.047(5) 0.099(8) 0.002(5) 0.009(5) 0.007(4)
C16 0.088(8) 0.078(6) 0.051(5) -0.013(5) -0.002(5) 0.033(6)
C18 0.095(8) 0.079(7) 0.065(6) 0.001(5) 0.003(6) 0.046(6)
C46 0.069(6) 0.096(6) 0.089(5) 0.038(5) 0.042(5) 0.024(4)
C8 0.074(6) 0.067(6) 0.056(5) 0.002(4) 0.019(5) 0.013(5)
C4 0.076(7) 0.078(7) 0.071(7) 0.023(5) 0.002(5) 0.020(5)
F14 0.087(11) 0.21(3) 0.093(11) 0.055(15) 0.004(9) 0.029(15)
C62 0.085(8) 0.075(7) 0.069(7) -0.027(5) -0.003(6) 0.015(6)
C27 0.073(7) 0.044(5) 0.112(9) 0.010(5) 0.025(6) 0.012(4)
C54 0.074(5) 0.082(5) 0.074(6) -0.010(4) 0.042(4) -0.012(4)
C45 0.096(8) 0.061(6) 0.061(6) 0.002(5) 0.012(6) 0.011(5)
C53 0.053(5) 0.080(5) 0.088(6) -0.012(4) -0.006(4) 0.008(4)
C17 0.119(11) 0.087(8) 0.076(8) -0.018(6) -0.014(7) 0.056(8)
F13 0.092(13) 0.102(11) 0.120(17) 0.009(9) -0.031(10) -0.030(9)
C22 0.069(9) 0.074(8) 0.038(6) -0.003(6) 0.007(6) 0.001(7)
C3 0.085(8) 0.083(7) 0.057(6) 0.000(5) -0.014(5) 0.021(6)
C11 0.094(8) 0.074(6) 0.050(5) -0.002(5) 0.002(5) 0.003(6)
C21 0.050(7) 0.054(6) 0.043(6) 0.006(4) 0.018(5) 0.013(5)
F15 0.15(2) 0.101(11) 0.15(2) -0.031(12) -0.051(14) 0.066(13)
C30 0.076(8) 0.075(7) 0.111(10) 0.033(7) 0.036(7) 0.018(6)
C23 0.081(10) 0.079(8) 0.043(7) -0.010(5) 0.007(6) 0.005(7)
C24 0.102(13) 0.095(10) 0.041(7) 0.002(6) 0.011(8) 0.009(9)
C26 0.069(9) 0.063(7) 0.055(7) 0.010(5) 0.020(6) 0.013(6)
C25 0.084(11) 0.085(9) 0.058(8) 0.014(7) 0.030(8) 0.005(8)
F13A 0.17(3) 0.128(13) 0.12(2) -0.060(14) -0.078(18) 0.032(15)
F14A 0.093(13) 0.115(13) 0.13(2) 0.041(13) -0.029(11) 0.017(11)
F15A 0.065(12) 0.26(4) 0.118(16) 0.01(2) 0.000(10) 0.075(18)
F17A 0.099(15) 0.30(3) 0.09(2) 0.06(2) 0.043(12) 0.06(2)
F18A 0.069(7) 0.083(10) 0.065(9) -0.010(7) 0.046(6) -0.010(6)
F16A 0.159(16) 0.097(8) 0.071(10) -0.035(7) 0.071(10) -0.025(8)
F6A 0.051(11) 0.115(14) 0.084(7) -0.012(8) -0.015(7) 0.027(9)
F4A 0.046(12) 0.16(2) 0.168(19) 0.104(19) 0.029(14) 0.028(13)
F5A 0.080(11) 0.072(6) 0.073(15) -0.004(7) 0.004(12) 0.030(8)
F11A 0.045(10) 0.130(12) 0.132(16) 0.024(12) 0.038(9) 0.017(9)
F10A 0.105(18) 0.120(12) 0.15(2) 0.079(14) 0.099(14) 0.059(12)
F12A 0.085(11) 0.078(12) 0.085(6) 0.003(6) 0.059(6) 0.028(8)
C21A 0.062(13) 0.083(17) 0.037(11) 0.011(10) -0.003(9) 0.010(12)
C26A 0.066(13) 0.083(16) 0.050(11) -0.004(11) 0.008(10) 0.016(11)
C25A 0.097(19) 0.14(2) 0.055(13) 0.005(14) 0.017(12) -0.005(18)
C24A 0.11(2) 0.17(3) 0.045(14) -0.028(16) 0.018(13) 0.00(2)
C23A 0.099(19) 0.15(3) 0.051(13) -0.024(16) 0.010(13) -0.011(19)
C22A 0.091(18) 0.12(2) 0.054(14) -0.015(15) 0.009(13) -0.018(18)

loop_
_atom_type_symbol
_atom_type_description
_atom_type_scat_dispersion_real
_atom_type_scat_dispersion_imag
_atom_type_scat_source
C C 0.0181 0.0091 'International Tables Vol C Tables 4.2.6.8 and 6.1.1.4'
H H 0.0000 0.0000 'International Tables Vol C Tables 4.2.6.8 and 6.1.1.4'
B B 0.0090 0.0039 'International Tables Vol C Tables 4.2.6.8 and 6.1.1.4'
F F 0.0727 0.0534 'International Tables Vol C Tables 4.2.6.8 and 6.1.1.4'
O O 0.0492 0.0322 'International Tables Vol C Tables 4.2.6.8 and 6.1.1.4'
P P 0.2955 0.4335 'International Tables Vol C Tables 4.2.6.8 and 6.1.1.4'
Rh Rh 0.0927 3.6045 'International Tables Vol C Tables 4.2.6.8 and 6.1.1.4'

loop_
_geom_angle_atom_site_label_1
_geom_angle_atom_site_label_2
_geom_angle_atom_site_label_3
_geom_angle
_geom_angle_site_symmetry_1
_geom_angle_site_symmetry_3
_geom_angle_publ_flag
P1 Rh1 P2 84.97(8) . . ?
P1 Rh1 O1 107.09(17) . . ?
P1 Rh1 C27 164.8(3) . . ?
P2 Rh1 O1 167.92(16) . . ?
P2 Rh1 C27 109.2(3) . . ?
O1 Rh1 C27 58.7(3) . . ?
C1 P1 Rh1 115.8(3) . . ?
C1 P1 C13 102.9(4) . . ?
C1 P1 C7 103.8(4) . . ?
C13 P1 Rh1 112.8(3) . . ?
C13 P1 C7 105.8(4) . . ?
C7 P1 Rh1 114.6(3) . . ?
C15 P2 Rh1 116.0(3) . . ?
C15 P2 C14 103.5(4) . . ?
C15 P2 C21 100.3(5) . . ?
C15 P2 C21A 118.0(9) . . ?
C14 P2 Rh1 111.7(3) . . ?
C21 P2 Rh1 116.7(5) . . ?
C21 P2 C14 107.2(5) . . ?
C21A P2 Rh1 107.1(7) . . ?
C21A P2 C14 99.1(10) . . ?
C28 O1 Rh1 104.9(5) . . ?
C29 O1 Rh1 132.1(5) . . ?
C29 O1 C28 114.4(7) . . ?
C32 C31 B1 121.5(6) . . ?
C36 C31 C32 115.1(7) . . ?
C36 C31 B1 123.3(7) . . ?
C31 C32 H32 118.7 . . ?
C33 C32 C31 122.6(7) . . ?
C33 C32 H32 118.7 . . ?
C40 C39 B1 122.4(7) . . ?
C44 C39 C40 115.1(7) . . ?
C44 C39 B1 122.1(7) . . ?
P1 C1 H1 106.2 . . ?
C6 C1 P1 115.0(6) . . ?
C6 C1 H1 106.2 . . ?
C6 C1 C2 110.2(7) . . ?
C2 C1 P1 112.4(6) . . ?
C2 C1 H1 106.2 . . ?
C31 C36 H36 118.7 . . ?
C35 C36 C31 122.6(8) . . ?
C35 C36 H36 118.7 . . ?
C39 C40 H40 118.8 . . ?
C41 C40 C39 122.4(8) . . ?
C41 C40 H40 118.8 . . ?
C36 C35 C38 118.6(8) . . ?
C34 C35 C36 121.1(7) . . ?
C34 C35 C38 120.3(8) . . ?
C32 C33 C34 121.1(8) . . ?
C32 C33 C37 119.8(7) . . ?
C34 C33 C37 119.0(8) . . ?
C47 C48 H48 118.3 . . ?
C47 C48 C49 123.3(8) . . ?
C49 C48 H48 118.3 . . ?
C48 C47 C52 115.4(8) . . ?
C48 C47 B1 122.8(7) . . ?
C52 C47 B1 121.5(7) . . ?
P1 C13 H13A 109.6 . . ?
P1 C13 H13B 109.6 . . ?
H13A C13 H13B 108.2 . . ?
C14 C13 P1 110.1(5) . . ?
C14 C13 H13A 109.6 . . ?
C14 C13 H13B 109.6 . . ?
P2 C15 H15 107.1 . . ?
C20 C15 P2 113.7(6) . . ?
C20 C15 H15 107.1 . . ?
C16 C15 P2 110.7(6) . . ?
C16 C15 H15 107.1 . . ?
C16 C15 C20 110.8(8) . . ?
P2 C14 H14A 110.2 . . ?
P2 C14 H14B 110.2 . . ?
C13 C14 P2 107.5(6) . . ?
C13 C14 H14A 110.2 . . ?
C13 C14 H14B 110.2 . . ?
H14A C14 H14B 108.5 . . ?
C56 C55 C60 116.8(7) . . ?
C56 C55 B1 120.3(7) . . ?
C60 C55 B1 122.6(7) . . ?
C47 C52 H52 119.3 . . ?
C51 C52 C47 121.4(9) . . ?
C51 C52 H52 119.3 . . ?
C40 C41 C42 120.6(8) . . ?
C40 C41 C45 120.1(9) . . ?
C42 C41 C45 119.3(8) . . ?
C1 C6 H6A 109.5 . . ?
C1 C6 H6B 109.5 . . ?
C1 C6 C5 110.9(8) . . ?
H6A C6 H6B 108.1 . . ?
C5 C6 H6A 109.5 . . ?
C5 C6 H6B 109.5 . . ?
C55 C56 H56 118.9 . . ?
C55 C56 C57 122.3(8) . . ?
C57 C56 H56 118.9 . . ?
C48 C49 C50 120.8(9) . . ?
C48 C49 C53 122.4(9) . . ?
C50 C49 C53 116.9(9) . . ?
O1 C28 H28A 110.7 . . ?
O1 C28 H28B 110.7 . . ?
O1 C28 C27 105.2(7) . . ?
H28A C28 H28B 108.8 . . ?
C27 C28 H28A 110.7 . . ?
C27 C28 H28B 110.7 . . ?
C35 C34 C33 117.4(8) . . ?
C35 C34 H34 121.3 . . ?
C33 C34 H34 121.3 . . ?
C60 C59 C62 120.4(10) . . ?
C58 C59 C60 119.4(9) . . ?
C58 C59 C62 120.2(9) . . ?
C44 C43 C46 119.7(9) . . ?
C42 C43 C44 120.6(9) . . ?
C42 C43 C46 119.6(8) . . ?
P1 C7 H7 107.4 . . ?
C12 C7 P1 112.7(6) . . ?
C12 C7 H7 107.4 . . ?
C8 C7 P1 111.8(6) . . ?
C8 C7 H7 107.4 . . ?
C8 C7 C12 109.9(8) . . ?
C52 C51 C54 117.9(9) . . ?
C50 C51 C52 122.8(9) . . ?
C50 C51 C54 119.3(8) . . ?
F6 C37 F5 103.2(14) . . ?
F6 C37 C33 115(2) . . ?
F5 C37 C33 109.2(13) . . ?
F4 C37 F6 107.5(16) . . ?
F4 C37 F5 104.3(16) . . ?
F4 C37 C33 116.7(14) . . ?
F6A C37 C33 111.1(14) . . ?
F6A C37 F5A 104.2(14) . . ?
F4A C37 C33 114.8(17) . . ?
F4A C37 F6A 108.3(16) . . ?
F4A C37 F5A 108.7(18) . . ?
F5A C37 C33 109(2) . . ?
C39 C44 C43 123.4(9) . . ?
C39 C44 H44 118.3 . . ?
C43 C44 H44 118.3 . . ?
H19A C19 H19B 108.1 . . ?
C20 C19 H19A 109.5 . . ?
C20 C19 H19B 109.5 . . ?
C18 C19 H19A 109.5 . . ?
C18 C19 H19B 109.5 . . ?
C18 C19 C20 110.7(8) . . ?
C55 C60 C59 122.5(9) . . ?
C55 C60 H60 118.8 . . ?
C59 C60 H60 118.8 . . ?
F1 C38 F3 106.1(7) . . ?
F1 C38 F2 107.2(8) . . ?
F1 C38 C35 112.8(7) . . ?
F3 C38 C35 111.8(8) . . ?
F2 C38 F3 106.9(8) . . ?
F2 C38 C35 111.7(7) . . ?
C7 C12 H12A 109.5 . . ?
C7 C12 H12B 109.5 . . ?
C7 C12 C11 110.9(8) . . ?
H12A C12 H12B 108.0 . . ?
C11 C12 H12A 109.5 . . ?
C11 C12 H12B 109.5 . . ?
H10A C10 H10B 107.7 . . ?
C9 C10 H10A 108.9 . . ?
C9 C10 H10B 108.9 . . ?
C11 C10 H10A 108.9 . . ?
C11 C10 H10B 108.9 . . ?
C11 C10 C9 113.3(9) . . ?
C49 C50 H50 121.9 . . ?
C51 C50 C49 116.3(8) . . ?
C51 C50 H50 121.9 . . ?
C59 C58 H58 120.1 . . ?
C57 C58 C59 119.8(8) . . ?
C57 C58 H58 120.1 . . ?
C56 C57 C61 118.7(9) . . ?
C58 C57 C56 119.2(9) . . ?
C58 C57 C61 122.1(9) . . ?
C41 C42 H42 121.1 . . ?
C43 C42 C41 117.8(8) . . ?
C43 C42 H42 121.1 . . ?
C31 B1 C55 110.9(7) . . ?
C39 B1 C31 103.9(6) . . ?
C39 B1 C55 110.8(6) . . ?
C47 B1 C31 113.4(6) . . ?
C47 B1 C39 114.4(7) . . ?
C47 B1 C55 103.7(6) . . ?
C6 C5 H5A 109.3 . . ?
C6 C5 H5B 109.3 . . ?
H5A C5 H5B 107.9 . . ?
C4 C5 C6 111.8(8) . . ?
C4 C5 H5A 109.3 . . ?
C4 C5 H5B 109.3 . . ?
C1 C2 H2A 109.5 . . ?
C1 C2 H2B 109.5 . . ?
H2A C2 H2B 108.0 . . ?
C3 C2 C1 110.9(8) . . ?
C3 C2 H2A 109.5 . . ?
C3 C2 H2B 109.5 . . ?
C15 C20 C19 111.1(8) . . ?
C15 C20 H20A 109.4 . . ?
C15 C20 H20B 109.4 . . ?
C19 C20 H20A 109.4 . . ?
C19 C20 H20B 109.4 . . ?
H20A C20 H20B 108.0 . . ?
C10 C9 H9A 109.3 . . ?
C10 C9 H9B 109.3 . . ?
C10 C9 C8 111.4(9) . . ?
H9A C9 H9B 108.0 . . ?
C8 C9 H9A 109.3 . . ?
C8 C9 H9B 109.3 . . ?
O1 C29 H29A 109.4 . . ?
O1 C29 H29B 109.4 . . ?
O1 C29 C30 111.0(8) . . ?
H29A C29 H29B 108.0 . . ?
C30 C29 H29A 109.4 . . ?
C30 C29 H29B 109.4 . . ?
F20 C61 C57 113.8(8) . . ?
F21 C61 F20 104.0(10) . . ?
F21 C61 F19 107.4(9) . . ?
F21 C61 C57 113.6(8) . . ?
F19 C61 F20 103.6(9) . . ?
F19 C61 C57 113.5(10) . . ?
C15 C16 H16A 109.2 . . ?
C15 C16 H16B 109.2 . . ?
C15 C16 C17 112.0(9) . . ?
H16A C16 H16B 107.9 . . ?
C17 C16 H16A 109.2 . . ?
C17 C16 H16B 109.2 . . ?
C19 C18 H18A 109.6 . . ?
C19 C18 H18B 109.6 . . ?
C19 C18 C17 110.1(10) . . ?
H18A C18 H18B 108.2 . . ?
C17 C18 H18A 109.6 . . ?
C17 C18 H18B 109.6 . . ?
F11 C46 F10 105.9(16) . . ?
F11 C46 C43 120.0(17) . . ?
F11 C46 F12 110.7(16) . . ?
F10 C46 C43 105.3(16) . . ?
F12 C46 F10 101.8(15) . . ?
F12 C46 C43 111.2(16) . . ?
F11A C46 C43 118.2(19) . . ?
F11A C46 F10A 108.5(14) . . ?
F11A C46 F12A 106.7(16) . . ?
F10A C46 C43 114.5(13) . . ?
F10A C46 F12A 101.3(14) . . ?
F12A C46 C43 105.9(13) . . ?
C7 C8 C9 111.7(9) . . ?
C7 C8 H8A 109.3 . . ?
C7 C8 H8B 109.3 . . ?
C9 C8 H8A 109.3 . . ?
C9 C8 H8B 109.3 . . ?
H8A C8 H8B 107.9 . . ?
C5 C4 H4A 109.7 . . ?
C5 C4 H4B 109.7 . . ?
C5 C4 C3 110.0(9) . . ?
H4A C4 H4B 108.2 . . ?
C3 C4 H4A 109.7 . . ?
C3 C4 H4B 109.7 . . ?
F22 C62 F23 106.0(11) . . ?
F22 C62 F24 107.3(10) . . ?
F22 C62 C59 111.5(10) . . ?
F23 C62 C59 112.2(9) . . ?
F24 C62 F23 105.6(11) . . ?
F24 C62 C59 113.7(11) . . ?
Rh1 C27 H27A 58.7 . . ?
Rh1 C27 H27B 160.6 . . ?
Rh1 C27 H27C 65.4 . . ?
C28 C27 Rh1 89.6(5) . . ?
C28 C27 H27A 109.5 . . ?
C28 C27 H27B 109.5 . . ?
C28 C27 H27C 109.5 . . ?
H27A C27 H27B 109.5 . . ?
H27A C27 H27C 109.5 . . ?
H27B C27 H27C 109.5 . . ?
F16 C54 F18 101.4(11) . . ?
F16 C54 C51 122.7(12) . . ?
F16 C54 F17 110.2(12) . . ?
F18 C54 C51 109.0(9) . . ?
F17 C54 F18 94.1(10) . . ?
F17 C54 C51 114.5(8) . . ?
F17A C54 C51 120.8(14) . . ?
F17A C54 F18A 111.1(16) . . ?
F17A C54 F16A 113.8(16) . . ?
F18A C54 C51 105.6(10) . . ?
F18A C54 F16A 95.4(11) . . ?
F16A C54 C51 106.8(10) . . ?
F9 C45 C41 111.7(9) . . ?
F8 C45 F9 104.8(12) . . ?
F8 C45 C41 114.4(10) . . ?
F8 C45 F7 107.6(12) . . ?
F7 C45 F9 102.5(10) . . ?
F7 C45 C41 114.7(11) . . ?
F14 C53 C49 114.2(12) . . ?
F13 C53 C49 117.1(13) . . ?
F13 C53 F14 101.7(14) . . ?
F15 C53 C49 116.0(13) . . ?
F15 C53 F14 102.3(15) . . ?
F15 C53 F13 103.5(14) . . ?
F13A C53 C49 112.0(15) . . ?
F13A C53 F14A 107.5(17) . . ?
F13A C53 F15A 108.0(16) . . ?
F14A C53 C49 111.6(13) . . ?
F14A C53 F15A 105.7(16) . . ?
F15A C53 C49 111.7(14) . . ?
C16 C17 H17A 109.8 . . ?
C16 C17 H17B 109.8 . . ?
C18 C17 C16 109.6(10) . . ?
C18 C17 H17A 109.8 . . ?
C18 C17 H17B 109.8 . . ?
H17A C17 H17B 108.2 . . ?
H22A C22 H22B 108.1 . . ?
C21 C22 H22A 109.6 . . ?
C21 C22 H22B 109.6 . . ?
C21 C22 C23 110.2(10) . . ?
C23 C22 H22A 109.6 . . ?
C23 C22 H22B 109.6 . . ?
C2 C3 H3A 109.3 . . ?
C2 C3 H3B 109.3 . . ?
C4 C3 C2 111.5(9) . . ?
C4 C3 H3A 109.3 . . ?
C4 C3 H3B 109.3 . . ?
H3A C3 H3B 108.0 . . ?
C12 C11 H11A 109.3 . . ?
C12 C11 H11B 109.3 . . ?
C10 C11 C12 111.6(9) . . ?
C10 C11 H11A 109.3 . . ?
C10 C11 H11B 109.3 . . ?
H11A C11 H11B 108.0 . . ?
P2 C21 H21 107.5 . . ?
C22 C21 P2 110.5(8) . . ?
C22 C21 H21 107.5 . . ?
C22 C21 C26 110.7(11) . . ?
C26 C21 P2 112.8(8) . . ?
C26 C21 H21 107.5 . . ?
C29 C30 H30A 109.5 . . ?
C29 C30 H30B 109.5 . . ?
C29 C30 H30C 109.5 . . ?
H30A C30 H30B 109.5 . . ?
H30A C30 H30C 109.5 . . ?
H30B C30 H30C 109.5 . . ?
C22 C23 H23A 109.5 . . ?
C22 C23 H23B 109.5 . . ?
H23A C23 H23B 108.1 . . ?
C24 C23 C22 110.5(12) . . ?
C24 C23 H23A 109.5 . . ?
C24 C23 H23B 109.5 . . ?
C23 C24 H24A 109.3 . . ?
C23 C24 H24B 109.3 . . ?
H24A C24 H24B 108.0 . . ?
C25 C24 C23 111.5(13) . . ?
C25 C24 H24A 109.3 . . ?
C25 C24 H24B 109.3 . . ?
C21 C26 H26A 109.8 . . ?
C21 C26 H26B 109.8 . . ?
C21 C26 C25 109.2(10) . . ?
H26A C26 H26B 108.3 . . ?
C25 C26 H26A 109.8 . . ?
C25 C26 H26B 109.8 . . ?
C24 C25 C26 110.0(11) . . ?
C24 C25 H25A 109.7 . . ?
C24 C25 H25B 109.7 . . ?
C26 C25 H25A 109.7 . . ?
C26 C25 H25B 109.7 . . ?
H25A C25 H25B 108.2 . . ?
P2 C21A H21A 107.2 . . ?
C26A C21A P2 109.5(14) . . ?
C26A C21A H21A 107.2 . . ?
C22A C21A P2 114.5(16) . . ?
C22A C21A H21A 107.2 . . ?
C22A C21A C26A 111.0(16) . . ?
C21A C26A H26C 109.9 . . ?
C21A C26A H26D 109.9 . . ?
C21A C26A C25A 109.1(14) . . ?
H26C C26A H26D 108.3 . . ?
C25A C26A H26C 109.9 . . ?
C25A C26A H26D 109.9 . . ?
C26A C25A H25C 109.5 . . ?
C26A C25A H25D 109.5 . . ?
H25C C25A H25D 108.0 . . ?
C24A C25A C26A 110.9(16) . . ?
C24A C25A H25C 109.5 . . ?
C24A C25A H25D 109.5 . . ?
C25A C24A H24C 109.0 . . ?
C25A C24A H24D 109.0 . . ?
C25A C24A C23A 113(2) . . ?
H24C C24A H24D 107.8 . . ?
C23A C24A H24C 109.0 . . ?
C23A C24A H24D 109.0 . . ?
C24A C23A H23C 109.6 . . ?
C24A C23A H23D 109.6 . . ?
C24A C23A C22A 110.3(17) . . ?
H23C C23A H23D 108.1 . . ?
C22A C23A H23C 109.6 . . ?
C22A C23A H23D 109.6 . . ?
C21A C22A C23A 109.6(15) . . ?
C21A C22A H22C 109.7 . . ?
C21A C22A H22D 109.7 . . ?
C23A C22A H22C 109.7 . . ?
C23A C22A H22D 109.7 . . ?
H22C C22A H22D 108.2 . . ?

loop_
_geom_bond_atom_site_label_1
_geom_bond_atom_site_label_2
_geom_bond_distance
_geom_bond_site_symmetry_2
_geom_bond_publ_flag
Rh1 P1 2.1793(19) . ?
Rh1 P2 2.192(2) . ?
Rh1 O1 2.204(6) . ?
Rh1 C27 2.521(9) . ?
P1 C1 1.840(8) . ?
P1 C13 1.841(8) . ?
P1 C7 1.853(8) . ?
P2 C15 1.840(9) . ?
P2 C14 1.877(9) . ?
P2 C21 1.874(10) . ?
P2 C21A 1.871(15) . ?
F1 C38 1.310(11) . ?
F3 C38 1.354(11) . ?
O1 C28 1.437(11) . ?
O1 C29 1.435(11) . ?
F20 C61 1.345(13) . ?
F2 C38 1.330(11) . ?
F6 C37 1.325(13) . ?
F21 C61 1.315(13) . ?
F11 C46 1.323(14) . ?
C31 C32 1.402(11) . ?
C31 C36 1.399(10) . ?
C31 B1 1.640(12) . ?
F5 C37 1.348(12) . ?
F9 C45 1.339(13) . ?
F22 C62 1.316(14) . ?
F23 C62 1.337(15) . ?
C32 H32 0.9500 . ?
C32 C33 1.379(12) . ?
C39 C40 1.399(12) . ?
C39 C44 1.391(11) . ?
C39 B1 1.633(11) . ?
C1 H1 1.0000 . ?
C1 C6 1.522(11) . ?
C1 C2 1.546(12) . ?
F19 C61 1.330(12) . ?
C36 H36 0.9500 . ?
C36 C35 1.391(12) . ?
C40 H40 0.9500 . ?
C40 C41 1.398(11) . ?
F24 C62 1.318(13) . ?
F10 C46 1.371(14) . ?
F16 C54 1.295(12) . ?
C35 C34 1.378(12) . ?
C35 C38 1.520(11) . ?
C33 C34 1.398(11) . ?
C33 C37 1.503(12) . ?
C48 H48 0.9500 . ?
C48 C47 1.385(12) . ?
C48 C49 1.388(12) . ?
C47 C52 1.403(11) . ?
C47 B1 1.624(11) . ?
C13 H13A 0.9900 . ?
C13 H13B 0.9900 . ?
C13 C14 1.526(12) . ?
C15 H15 1.0000 . ?
C15 C20 1.535(10) . ?
C15 C16 1.516(13) . ?
F4 C37 1.313(13) . ?
C14 H14A 0.9900 . ?
C14 H14B 0.9900 . ?
C55 C56 1.389(12) . ?
C55 C60 1.392(12) . ?
C55 B1 1.658(11) . ?
C52 H52 0.9500 . ?
C52 C51 1.390(12) . ?
C41 C42 1.400(13) . ?
C41 C45 1.498(14) . ?
F18 C54 1.403(12) . ?
C6 H6A 0.9900 . ?
C6 H6B 0.9900 . ?
C6 C5 1.540(14) . ?
C56 H56 0.9500 . ?
C56 C57 1.413(11) . ?
C49 C50 1.402(14) . ?
C49 C53 1.485(15) . ?
C28 H28A 0.9900 . ?
C28 H28B 0.9900 . ?
C28 C27 1.500(14) . ?
C34 H34 0.9500 . ?
C59 C60 1.400(12) . ?
C59 C58 1.392(15) . ?
C59 C62 1.490(14) . ?
C43 C44 1.392(12) . ?
C43 C42 1.376(14) . ?
C43 C46 1.498(14) . ?
F12 C46 1.350(14) . ?
C7 H7 1.0000 . ?
C7 C12 1.525(13) . ?
C7 C8 1.512(13) . ?
C51 C50 1.376(15) . ?
C51 C54 1.498(13) . ?
C37 F6A 1.328(13) . ?
C37 F4A 1.309(14) . ?
C37 F5A 1.328(13) . ?
C44 H44 0.9500 . ?
C19 H19A 0.9900 . ?
C19 H19B 0.9900 . ?
C19 C20 1.544(13) . ?
C19 C18 1.498(15) . ?
C60 H60 0.9500 . ?
F8 C45 1.264(15) . ?
C12 H12A 0.9900 . ?
C12 H12B 0.9900 . ?
C12 C11 1.560(13) . ?
C10 H10A 0.9900 . ?
C10 H10B 0.9900 . ?
C10 C9 1.513(16) . ?
C10 C11 1.480(16) . ?
C50 H50 0.9500 . ?
C58 H58 0.9500 . ?
C58 C57 1.392(14) . ?
C57 C61 1.463(15) . ?
C42 H42 0.9500 . ?
F7 C45 1.287(14) . ?
F17 C54 1.366(12) . ?
C5 H5A 0.9900 . ?
C5 H5B 0.9900 . ?
C5 C4 1.505(16) . ?
C2 H2A 0.9900 . ?
C2 H2B 0.9900 . ?
C2 C3 1.535(14) . ?
C20 H20A 0.9900 . ?
C20 H20B 0.9900 . ?
C9 H9A 0.9900 . ?
C9 H9B 0.9900 . ?
C9 C8 1.535(13) . ?
C29 H29A 0.9900 . ?
C29 H29B 0.9900 . ?
C29 C30 1.503(14) . ?
C16 H16A 0.9900 . ?
C16 H16B 0.9900 . ?
C16 C17 1.559(15) . ?
C18 H18A 0.9900 . ?
C18 H18B 0.9900 . ?
C18 C17 1.534(16) . ?
C46 F11A 1.333(13) . ?
C46 F10A 1.356(14) . ?
C46 F12A 1.369(13) . ?
C8 H8A 0.9900 . ?
C8 H8B 0.9900 . ?
C4 H4A 0.9900 . ?
C4 H4B 0.9900 . ?
C4 C3 1.516(16) . ?
F14 C53 1.326(14) . ?
C27 H27A 0.9800 . ?
C27 H27B 0.9800 . ?
C27 H27C 0.9800 . ?
C54 F17A 1.265(14) . ?
C54 F18A 1.372(12) . ?
C54 F16A 1.383(13) . ?
C53 F13 1.316(13) . ?
C53 F15 1.306(13) . ?
C53 F13A 1.278(13) . ?
C53 F14A 1.290(14) . ?
C53 F15A 1.301(13) . ?
C17 H17A 0.9900 . ?
C17 H17B 0.9900 . ?
C22 H22A 0.9900 . ?
C22 H22B 0.9900 . ?
C22 C21 1.522(13) . ?
C22 C23 1.554(14) . ?
C3 H3A 0.9900 . ?
C3 H3B 0.9900 . ?
C11 H11A 0.9900 . ?
C11 H11B 0.9900 . ?
C21 H21 1.0000 . ?
C21 C26 1.545(13) . ?
C30 H30A 0.9800 . ?
C30 H30B 0.9800 . ?
C30 H30C 0.9800 . ?
C23 H23A 0.9900 . ?
C23 H23B 0.9900 . ?
C23 C24 1.514(15) . ?
C24 H24A 0.9900 . ?
C24 H24B 0.9900 . ?
C24 C25 1.509(15) . ?
C26 H26A 0.9900 . ?
C26 H26B 0.9900 . ?
C26 C25 1.556(14) . ?
C25 H25A 0.9900 . ?
C25 H25B 0.9900 . ?
C21A H21A 1.0000 . ?
C21A C26A 1.541(16) . ?
C21A C22A 1.526(17) . ?
C26A H26C 0.9900 . ?
C26A H26D 0.9900 . ?
C26A C25A 1.560(18) . ?
C25A H25C 0.9900 . ?
C25A H25D 0.9900 . ?
C25A C24A 1.501(18) . ?
C24A H24C 0.9900 . ?
C24A H24D 0.9900 . ?
C24A C23A 1.512(18) . ?
C23A H23C 0.9900 . ?
C23A H23D 0.9900 . ?
C23A C22A 1.560(19) . ?
C22A H22C 0.9900 . ?
C22A H22D 0.9900 . ?

loop_
_geom_torsion_atom_site_label_1
_geom_torsion_atom_site_label_2
_geom_torsion_atom_site_label_3
_geom_torsion_atom_site_label_4
_geom_torsion
_geom_torsion_site_symmetry_1
_geom_torsion_site_symmetry_2
_geom_torsion_site_symmetry_3
_geom_torsion_site_symmetry_4
_geom_torsion_publ_flag
Rh1 P1 C1 C6 -171.7(5) . . . . ?
Rh1 P1 C1 C2 -44.6(7) . . . . ?
Rh1 P1 C13 C14 -29.5(7) . . . . ?
Rh1 P1 C7 C12 65.2(7) . . . . ?
Rh1 P1 C7 C8 -59.1(7) . . . . ?
Rh1 P2 C15 C20 73.8(7) . . . . ?
Rh1 P2 C15 C16 -51.5(8) . . . . ?
Rh1 P2 C14 C13 -33.7(7) . . . . ?
Rh1 P2 C21 C22 -31.0(11) . . . . ?
Rh1 P2 C21 C26 93.5(10) . . . . ?
Rh1 P2 C21A C26A -169.1(16) . . . . ?
Rh1 P2 C21A C22A -44(2) . . . . ?
Rh1 O1 C28 C27 12.5(9) . . . . ?
Rh1 O1 C29 C30 -149.6(8) . . . . ?
P1 C1 C6 C5 -176.5(6) . . . . ?
P1 C1 C2 C3 175.3(7) . . . . ?
P1 C13 C14 P2 37.8(8) . . . . ?
P1 C7 C12 C11 177.9(7) . . . . ?
P1 C7 C8 C9 -176.9(7) . . . . ?
P2 C15 C20 C19 -179.5(7) . . . . ?
P2 C15 C16 C17 -179.0(9) . . . . ?
P2 C21 C26 C25 177.2(10) . . . . ?
P2 C21A C26A C25A -174(2) . . . . ?
P2 C21A C22A C23A 176(2) . . . . ?
O1 C28 C27 Rh1 -10.5(8) . . . . ?
C31 C32 C33 C34 2.9(12) . . . . ?
C31 C32 C33 C37 -179.0(7) . . . . ?
C31 C36 C35 C34 3.5(11) . . . . ?
C31 C36 C35 C38 -174.2(7) . . . . ?
C32 C31 C36 C35 -3.1(10) . . . . ?
C32 C31 B1 C39 -80.6(8) . . . . ?
C32 C31 B1 C47 154.6(6) . . . . ?
C32 C31 B1 C55 38.5(9) . . . . ?
C32 C33 C34 C35 -2.6(11) . . . . ?
C32 C33 C37 F6 -68.6(18) . . . . ?
C32 C33 C37 F5 46.6(15) . . . . ?
C32 C33 C37 F4 165(3) . . . . ?
C32 C33 C37 F6A -163.6(16) . . . . ?
C32 C33 C37 F4A 73(3) . . . . ?
C32 C33 C37 F5A -49.2(19) . . . . ?
C39 C40 C41 C42 -2.1(14) . . . . ?
C39 C40 C41 C45 175.5(9) . . . . ?
C1 P1 C13 C14 -155.0(7) . . . . ?
C1 P1 C7 C12 -167.6(6) . . . . ?
C1 P1 C7 C8 68.1(7) . . . . ?
C1 C6 C5 C4 -57.3(11) . . . . ?
C1 C2 C3 C4 56.3(12) . . . . ?
C36 C31 C32 C33 0.0(10) . . . . ?
C36 C31 B1 C39 95.4(8) . . . . ?
C36 C31 B1 C47 -29.4(10) . . . . ?
C36 C31 B1 C55 -145.5(7) . . . . ?
C36 C35 C34 C33 -0.5(11) . . . . ?
C36 C35 C38 F1 -63.2(10) . . . . ?
C36 C35 C38 F3 177.3(7) . . . . ?
C36 C35 C38 F2 57.6(11) . . . . ?
C40 C39 C44 C43 -1.5(13) . . . . ?
C40 C39 B1 C31 -93.5(9) . . . . ?
C40 C39 B1 C47 30.7(11) . . . . ?
C40 C39 B1 C55 147.4(8) . . . . ?
C40 C41 C42 C43 0.4(15) . . . . ?
C40 C41 C45 F9 38.7(15) . . . . ?
C40 C41 C45 F8 -80.1(14) . . . . ?
C40 C41 C45 F7 154.7(11) . . . . ?
C48 C47 C52 C51 -2.5(11) . . . . ?
C48 C47 B1 C31 153.5(7) . . . . ?
C48 C47 B1 C39 34.5(10) . . . . ?
C48 C47 B1 C55 -86.2(8) . . . . ?
C48 C49 C50 C51 -1.7(13) . . . . ?
C48 C49 C53 F14 6(2) . . . . ?
C48 C49 C53 F13 124.3(19) . . . . ?
C48 C49 C53 F15 -113(2) . . . . ?
C48 C49 C53 F13A 79(3) . . . . ?
C48 C49 C53 F14A -42(2) . . . . ?
C48 C49 C53 F15A -160(2) . . . . ?
C47 C48 C49 C50 -0.3(13) . . . . ?
C47 C48 C49 C53 178.6(8) . . . . ?
C47 C52 C51 C50 0.7(13) . . . . ?
C47 C52 C51 C54 -177.3(7) . . . . ?
C13 P1 C1 C6 -48.3(7) . . . . ?
C13 P1 C1 C2 78.9(7) . . . . ?
C13 P1 C7 C12 -59.6(7) . . . . ?
C13 P1 C7 C8 176.0(7) . . . . ?
C15 P2 C14 C13 -159.2(6) . . . . ?
C15 P2 C21 C22 95.1(10) . . . . ?
C15 P2 C21 C26 -140.4(10) . . . . ?
C15 P2 C21A C26A -36(2) . . . . ?
C15 P2 C21A C22A 89(2) . . . . ?
C15 C16 C17 C18 -56.1(15) . . . . ?
C14 P2 C15 C20 -163.5(6) . . . . ?
C14 P2 C15 C16 71.2(8) . . . . ?
C14 P2 C21 C22 -157.1(10) . . . . ?
C14 P2 C21 C26 -32.6(11) . . . . ?
C14 P2 C21A C26A 74.7(19) . . . . ?
C14 P2 C21A C22A -160(2) . . . . ?
C55 C56 C57 C58 0.4(13) . . . . ?
C55 C56 C57 C61 178.3(8) . . . . ?
C52 C47 B1 C31 -32.8(9) . . . . ?
C52 C47 B1 C39 -151.7(7) . . . . ?
C52 C47 B1 C55 87.6(8) . . . . ?
C52 C51 C50 C49 1.4(13) . . . . ?
C52 C51 C54 F16 -178.6(14) . . . . ?
C52 C51 C54 F18 -60.5(11) . . . . ?
C52 C51 C54 F17 43.4(13) . . . . ?
C52 C51 C54 F17A -23(2) . . . . ?
C52 C51 C54 F18A -150.1(11) . . . . ?
C52 C51 C54 F16A 109.1(13) . . . . ?
C6 C1 C2 C3 -55.1(11) . . . . ?
C6 C5 C4 C3 57.3(12) . . . . ?
C56 C55 C60 C59 -1.5(12) . . . . ?
C56 C55 B1 C31 37.9(9) . . . . ?
C56 C55 B1 C39 152.8(7) . . . . ?
C56 C55 B1 C47 -84.1(9) . . . . ?
C56 C57 C61 F20 50.2(12) . . . . ?
C56 C57 C61 F21 -68.5(13) . . . . ?
C56 C57 C61 F19 168.4(9) . . . . ?
C49 C48 C47 C52 2.3(11) . . . . ?
C49 C48 C47 B1 176.4(7) . . . . ?
C28 O1 C29 C30 68.2(11) . . . . ?
C34 C35 C38 F1 119.1(9) . . . . ?
C34 C35 C38 F3 -0.4(11) . . . . ?
C34 C35 C38 F2 -120.1(9) . . . . ?
C34 C33 C37 F6 109.5(17) . . . . ?
C34 C33 C37 F5 -135.3(13) . . . . ?
C34 C33 C37 F4 -17(3) . . . . ?
C34 C33 C37 F6A 14.5(17) . . . . ?
C34 C33 C37 F4A -109(3) . . . . ?
C34 C33 C37 F5A 128.9(18) . . . . ?
C59 C58 C57 C56 0.3(14) . . . . ?
C59 C58 C57 C61 -177.5(9) . . . . ?
C7 P1 C1 C6 61.8(7) . . . . ?
C7 P1 C1 C2 -171.0(6) . . . . ?
C7 P1 C13 C14 96.5(7) . . . . ?
C7 C12 C11 C10 54.6(12) . . . . ?
C37 C33 C34 C35 179.3(7) . . . . ?
C44 C39 C40 C41 2.5(13) . . . . ?
C44 C39 B1 C31 79.4(9) . . . . ?
C44 C39 B1 C47 -156.4(7) . . . . ?
C44 C39 B1 C55 -39.7(11) . . . . ?
C44 C43 C42 C41 0.7(15) . . . . ?
C44 C43 C46 F11 94(2) . . . . ?
C44 C43 C46 F10 -146.8(18) . . . . ?
C44 C43 C46 F12 -37(3) . . . . ?
C44 C43 C46 F11A -131(2) . . . . ?
C44 C43 C46 F10A -1(3) . . . . ?
C44 C43 C46 F12A 110.0(17) . . . . ?
C19 C18 C17 C16 58.7(15) . . . . ?
C60 C55 C56 C57 0.1(12) . . . . ?
C60 C55 B1 C31 -148.6(7) . . . . ?
C60 C55 B1 C39 -33.8(11) . . . . ?
C60 C55 B1 C47 89.3(8) . . . . ?
C60 C59 C58 C57 -1.6(14) . . . . ?
C60 C59 C62 F22 -79.0(14) . . . . ?
C60 C59 C62 F23 39.7(15) . . . . ?
C60 C59 C62 F24 159.5(11) . . . . ?
C38 C35 C34 C33 177.2(7) . . . . ?
C12 C7 C8 C9 57.2(10) . . . . ?
C10 C9 C8 C7 -54.6(11) . . . . ?
C50 C49 C53 F14 -175(2) . . . . ?
C50 C49 C53 F13 -57(2) . . . . ?
C50 C49 C53 F15 66(2) . . . . ?
C50 C49 C53 F13A -102(3) . . . . ?
C50 C49 C53 F14A 137(2) . . . . ?
C50 C49 C53 F15A 19(3) . . . . ?
C50 C51 C54 F16 3.3(17) . . . . ?
C50 C51 C54 F18 121.4(10) . . . . ?
C50 C51 C54 F17 -134.7(11) . . . . ?
C50 C51 C54 F17A 159(2) . . . . ?
C50 C51 C54 F18A 31.8(13) . . . . ?
C50 C51 C54 F16A -69.0(14) . . . . ?
C58 C59 C60 C55 2.2(14) . . . . ?
C58 C59 C62 F22 98.9(12) . . . . ?
C58 C59 C62 F23 -142.4(10) . . . . ?
C58 C59 C62 F24 -22.6(16) . . . . ?
C58 C57 C61 F20 -132.0(10) . . . . ?
C58 C57 C61 F21 109.3(11) . . . . ?
C58 C57 C61 F19 -13.8(14) . . . . ?
C42 C41 C45 F9 -143.7(11) . . . . ?
C42 C41 C45 F8 97.4(14) . . . . ?
C42 C41 C45 F7 -27.7(16) . . . . ?
C42 C43 C44 C39 -0.1(15) . . . . ?
C42 C43 C46 F11 -84(2) . . . . ?
C42 C43 C46 F10 35(2) . . . . ?
C42 C43 C46 F12 145(3) . . . . ?
C42 C43 C46 F11A 51(2) . . . . ?
C42 C43 C46 F10A -179(3) . . . . ?
C42 C43 C46 F12A -68.1(19) . . . . ?
B1 C31 C32 C33 176.3(7) . . . . ?
B1 C31 C36 C35 -179.4(7) . . . . ?
B1 C39 C40 C41 175.9(8) . . . . ?
B1 C39 C44 C43 -174.9(8) . . . . ?
B1 C47 C52 C51 -176.7(7) . . . . ?
B1 C55 C56 C57 174.0(7) . . . . ?
B1 C55 C60 C59 -175.2(8) . . . . ?
C5 C4 C3 C2 -57.0(13) . . . . ?
C2 C1 C6 C5 55.2(10) . . . . ?
C20 C15 C16 C17 54.0(13) . . . . ?
C20 C19 C18 C17 -60.1(13) . . . . ?
C9 C10 C11 C12 -52.5(12) . . . . ?
C29 O1 C28 C27 164.4(8) . . . . ?
C16 C15 C20 C19 -54.2(10) . . . . ?
C18 C19 C20 C15 57.8(11) . . . . ?
C46 C43 C44 C39 -178.1(9) . . . . ?
C46 C43 C42 C41 178.7(9) . . . . ?
C8 C7 C12 C11 -56.6(10) . . . . ?
C62 C59 C60 C55 -179.8(9) . . . . ?
C62 C59 C58 C57 -179.5(9) . . . . ?
C54 C51 C50 C49 179.4(8) . . . . ?
C45 C41 C42 C43 -177.2(10) . . . . ?
C53 C49 C50 C51 179.4(8) . . . . ?
C22 C21 C26 C25 -58.4(15) . . . . ?
C22 C23 C24 C25 57.4(19) . . . . ?
C11 C10 C9 C8 52.6(12) . . . . ?
C21 P2 C15 C20 -52.8(8) . . . . ?
C21 P2 C15 C16 -178.1(8) . . . . ?
C21 P2 C14 C13 95.3(7) . . . . ?
C21 C22 C23 C24 -56.3(18) . . . . ?
C21 C26 C25 C24 58.3(17) . . . . ?
C23 C22 C21 P2 -177.0(10) . . . . ?
C23 C22 C21 C26 57.4(16) . . . . ?
C23 C24 C25 C26 -58.7(19) . . . . ?
C21A P2 C15 C20 -55.2(12) . . . . ?
C21A P2 C15 C16 179.4(11) . . . . ?
C21A P2 C14 C13 78.9(10) . . . . ?
C21A C26A C25A C24A -56(3) . . . . ?
C26A C21A C22A C23A -59(3) . . . . ?
C26A C25A C24A C23A 56(4) . . . . ?
C25A C24A C23A C22A -56(4) . . . . ?
C24A C23A C22A C21A 56(3) . . . . ?
C22A C21A C26A C25A 58(3) . . . . ?
